data_2206250
loop_
_publ_author_name
'Yang, Yu-Min'

_publ_section_title
;
 [<i>o</i>-Phenylenebis(salicylideneaminato)]copper(II)
;
_journal_issue 7
_journal_name_full 'Acta Crystallographica Section E'
_journal_page_first m1425
_journal_page_last m1426
_journal_paper_doi 10.1107/S1600536805019975
_journal_volume 61
_journal_year 2005
_chemical_formula_iupac '[Cu (C20 H14 N2 O2)]'
_chemical_formula_moiety 'C20 H14 Cu N2 O2'
_chemical_formula_sum 'C20 H14 Cu N2 O2'
_chemical_formula_weight 377.87
_chemical_name_systematic
;
[o-Phenylenebis(salicylideneaminato)]copper(II)
;
_space_group_IT_number 19
_symmetry_cell_setting orthorhombic
_symmetry_space_group_name_Hall 'P 2ac 2ab'
_symmetry_space_group_name_H-M 'P 21 21 21'
_atom_sites_solution_hydrogens geom
_atom_sites_solution_primary direct
_atom_sites_solution_secondary difmap
_audit_creation_method SHELXL97
_cell_angle_alpha 90.00
_cell_angle_beta 90.00
_cell_angle_gamma 90.00
_cell_formula_units_Z 4
_cell_length_a 5.4700(10)
_cell_length_b 16.618(3)
_cell_length_c 17.322(3)
_cell_measurement_reflns_used 880
_cell_measurement_temperature 298(2)
_cell_measurement_theta_max 21.3
_cell_measurement_theta_min 2.0
_cell_volume 1574.6(5)
_computing_cell_refinement SMART
_computing_data_collection 'SMART (Bruker, 1998)'
_computing_data_reduction 'SAINT (Bruker, 1998)'
_computing_molecular_graphics 'SHELXTL (Sheldrick, 1997b)'
_computing_publication_material SHELXTL
_computing_structure_refinement 'SHELXL97 (Sheldrick, 1997a)'
_computing_structure_solution 'SHELXS97 (Sheldrick, 1997a)'
_diffrn_ambient_temperature 298(2)
_diffrn_measured_fraction_theta_full 0.982
_diffrn_measured_fraction_theta_max 0.982
_diffrn_measurement_device_type 'Bruker SMART CCD area-detector'
_diffrn_measurement_method \w
_diffrn_radiation_monochromator graphite
_diffrn_radiation_source 'fine-focus sealed tube'
_diffrn_radiation_type MoK\a
_diffrn_radiation_wavelength 0.71073
_diffrn_reflns_av_R_equivalents 0.0955
_diffrn_reflns_av_sigmaI/netI 0.1339
_diffrn_reflns_limit_h_max 7
_diffrn_reflns_limit_h_min -6
_diffrn_reflns_limit_k_max 20
_diffrn_reflns_limit_k_min -21
_diffrn_reflns_limit_l_max 14
_diffrn_reflns_limit_l_min -22
_diffrn_reflns_number 9949
_diffrn_reflns_theta_full 27.48
_diffrn_reflns_theta_max 27.48
_diffrn_reflns_theta_min 1.70
_diffrn_standards_decay_% 0
_diffrn_standards_interval_count 0
_diffrn_standards_interval_time 0
_diffrn_standards_number 0
_exptl_absorpt_coefficient_mu 1.403
_exptl_absorpt_correction_T_max 0.8171
_exptl_absorpt_correction_T_min 0.7385
_exptl_absorpt_correction_type multi-scan
_exptl_absorpt_process_details '(SADABS; Sheldrick, 1996)'
_exptl_crystal_colour blue
_exptl_crystal_density_diffrn 1.594
_exptl_crystal_density_method 'not measured'
_exptl_crystal_description block
_exptl_crystal_F_000 772
_exptl_crystal_size_max 0.23
_exptl_crystal_size_mid 0.18
_exptl_crystal_size_min 0.15
_refine_diff_density_max 0.535
_refine_diff_density_min -0.468
_refine_ls_abs_structure_details 'Flack (1983), with 1385 Friedel pairs'
_refine_ls_abs_structure_Flack 0.07(4)
_refine_ls_extinction_method none
_refine_ls_goodness_of_fit_ref 1.028
_refine_ls_hydrogen_treatment constr
_refine_ls_matrix_type full
_refine_ls_number_parameters 226
_refine_ls_number_reflns 3487
_refine_ls_number_restraints 0
_refine_ls_restrained_S_all 1.028
_refine_ls_R_factor_all 0.1299
_refine_ls_R_factor_gt 0.0756
_refine_ls_shift/su_max 0.001
_refine_ls_shift/su_mean 0.000
_refine_ls_structure_factor_coef Fsqd
_refine_ls_weighting_details 'calc w = 1/[\s^2^(Fo^2^)+(0.067P)^2^] where P = (Fo^2^+2Fc^2^)/3'
_refine_ls_weighting_scheme calc
_refine_ls_wR_factor_gt 0.1446
_refine_ls_wR_factor_ref 0.1711
_reflns_number_gt 2138
_reflns_number_total 3487
_reflns_threshold_expression I>2\s(I)
_cod_data_source_file ng6151.cif
_cod_data_source_block I
_cod_depositor_comments
;
The following automatic conversions were performed:
'_symmetry_cell_setting' value 'Orthorhombic' changed to 'orthorhombic'
according to '/home/saulius/struct/CIF-dictionaries/cif_core.dic'
dictionary named 'cif_core.dic' version 2.4.1 from 2010-06-29.

Automatic conversion script
Id: cif_fix_enum 1527 2010-12-29 10:47:43Z saulius 

The following automatic conversions were performed:

'_symmetry_cell_setting' value 'Orthorhombic' changed to
'orthorhombic' according to
/home/saulius/struct/CIF-dictionaries/cif_core.dic dictionary named
'cif_core.dic' version 2.4.1 from 2010-06-29.

Automatic conversion script
Id: cif_fix_values 1715 2011-07-08 13:25:40Z adriana 
;
_cod_original_cell_volume 1574.1(7)
_cod_original_sg_symbol_Hall 'P 2ac ab'
_cod_database_code 2206250

loop_
_symmetry_equiv_pos_as_xyz
'x, y, z'
'-x+1/2, -y, z+1/2'
'-x, y+1/2, -z+1/2'
'x+1/2, -y+1/2, -z'

loop_
_atom_site_label
_atom_site_fract_x
_atom_site_fract_y
_atom_site_fract_z
_atom_site_U_iso_or_equiv
_atom_site_adp_type
_atom_site_calc_flag
_atom_site_refinement_flags
_atom_site_occupancy
_atom_site_type_symbol
Cu1 0.85100(16) 0.72327(5) 0.18951(5) 0.0390(3) Uani d . 1 Cu
O1 0.8497(10) 0.6265(3) 0.1375(3) 0.0489(13) Uani d . 1 O
O2 0.5748(9) 0.6824(3) 0.2367(3) 0.0403(13) Uani d . 1 O
N1 1.1285(11) 0.7616(3) 0.1400(3) 0.0314(13) Uani d . 1 N
N2 0.8482(12) 0.8204(3) 0.2440(3) 0.0330(13) Uani d . 1 N
C1 1.0159(14) 0.5965(4) 0.0907(4) 0.0339(17) Uani d . 1 C
C2 0.9898(15) 0.5191(4) 0.0624(4) 0.046(2) Uani d . 1 C
H2 0.8550 0.4887 0.0772 0.055 Uiso calc R 1 H
C3 1.1576(18) 0.4867(5) 0.0134(4) 0.051(2) Uani d . 1 C
H3 1.1343 0.4347 -0.0050 0.062 Uiso calc R 1 H
C4 1.3623(17) 0.5295(5) -0.0096(5) 0.057(2) Uani d . 1 C
H4 1.4769 0.5065 -0.0426 0.068 Uiso calc R 1 H
C5 1.3915(16) 0.6045(5) 0.0167(5) 0.054(2) Uani d . 1 C
H5 1.5306 0.6325 0.0015 0.065 Uiso calc R 1 H
C6 1.2232(13) 0.6440(4) 0.0663(4) 0.0362(18) Uani d . 1 C
C7 1.2656(13) 0.7232(5) 0.0926(4) 0.0389(17) Uani d . 1 C
H7 1.4037 0.7496 0.0741 0.047 Uiso calc R 1 H
C8 1.1913(14) 0.8409(4) 0.1632(4) 0.0335(17) Uani d . 1 C
C9 1.3801(15) 0.8895(5) 0.1356(4) 0.047(2) Uani d . 1 C
H9 1.4819 0.8705 0.0966 0.056 Uiso calc R 1 H
C10 1.4163(15) 0.9639(5) 0.1649(5) 0.052(2) Uani d . 1 C
H10 1.5481 0.9943 0.1475 0.063 Uiso calc R 1 H
C11 1.2630(17) 0.9958(5) 0.2199(5) 0.052(2) Uani d . 1 C
H11 1.2901 1.0473 0.2391 0.063 Uiso calc R 1 H
C12 1.0679(16) 0.9505(4) 0.2465(5) 0.048(2) Uani d . 1 C
H12 0.9605 0.9722 0.2825 0.057 Uiso calc R 1 H
C13 1.0327(14) 0.8730(5) 0.2195(4) 0.0406(19) Uani d . 1 C
C14 0.7091(13) 0.8360(4) 0.3024(4) 0.0367(18) Uani d . 1 C
H14 0.7382 0.8840 0.3283 0.044 Uiso calc R 1 H
C15 0.5160(13) 0.7870(5) 0.3310(4) 0.0399(18) Uani d . 1 C
C16 0.3757(17) 0.8167(5) 0.3955(5) 0.052(2) Uani d . 1 C
H16 0.4099 0.8663 0.4179 0.063 Uiso calc R 1 H
C17 0.1870(15) 0.7682(6) 0.4227(5) 0.053(2) Uani d . 1 C
H17 0.1023 0.7840 0.4667 0.064 Uiso calc R 1 H
C18 0.1224(17) 0.6983(6) 0.3871(5) 0.060(3) Uani d . 1 C
H18 -0.0115 0.6691 0.4047 0.072 Uiso calc R 1 H
C19 0.2542(15) 0.6711(4) 0.3255(5) 0.046(2) Uani d . 1 C
H19 0.2106 0.6226 0.3025 0.056 Uiso calc R 1 H
C20 0.4552(14) 0.7147(5) 0.2957(4) 0.044(2) Uani d . 1 C

loop_
_atom_site_aniso_label
_atom_site_aniso_U_11
_atom_site_aniso_U_22
_atom_site_aniso_U_33
_atom_site_aniso_U_12
_atom_site_aniso_U_13
_atom_site_aniso_U_23
Cu1 0.0416(5) 0.0369(5) 0.0385(5) 0.0036(4) 0.0013(5) 0.0006(5)
O1 0.037(3) 0.060(3) 0.050(3) -0.007(3) 0.008(3) -0.011(3)
O2 0.034(3) 0.030(3) 0.057(3) 0.005(2) 0.007(3) -0.005(3)
N1 0.036(3) 0.029(3) 0.029(3) -0.002(3) -0.007(3) 0.005(2)
N2 0.041(4) 0.026(3) 0.033(3) 0.008(3) -0.003(4) -0.002(3)
C1 0.044(5) 0.030(4) 0.028(4) 0.007(3) 0.001(4) 0.001(3)
C2 0.058(5) 0.036(4) 0.044(5) -0.005(4) 0.006(5) 0.003(4)
C3 0.070(6) 0.043(4) 0.041(5) 0.001(5) -0.008(5) -0.001(4)
C4 0.056(6) 0.061(5) 0.053(5) 0.010(5) 0.011(5) -0.007(4)
C5 0.052(6) 0.064(6) 0.045(5) 0.000(5) 0.002(5) -0.005(5)
C6 0.033(4) 0.041(4) 0.035(4) 0.008(3) -0.002(4) 0.001(4)
C7 0.038(4) 0.047(4) 0.031(4) -0.002(4) 0.004(3) 0.002(4)
C8 0.043(5) 0.027(3) 0.031(4) -0.005(3) -0.003(3) 0.007(3)
C9 0.051(5) 0.063(5) 0.026(4) -0.004(4) -0.002(4) -0.012(4)
C10 0.044(5) 0.064(6) 0.050(5) -0.009(4) -0.001(4) -0.001(5)
C11 0.074(6) 0.029(4) 0.054(6) -0.004(4) -0.004(5) -0.004(4)
C12 0.066(7) 0.033(4) 0.045(5) -0.002(4) 0.002(4) -0.002(4)
C13 0.031(4) 0.060(5) 0.031(4) -0.002(4) -0.014(4) 0.000(4)
C14 0.052(5) 0.023(3) 0.035(4) 0.011(3) -0.008(4) 0.005(3)
C15 0.037(4) 0.054(5) 0.029(4) 0.014(4) -0.001(3) 0.002(4)
C16 0.063(6) 0.043(4) 0.052(5) 0.012(5) 0.006(5) -0.002(4)
C17 0.049(5) 0.072(6) 0.039(5) 0.013(5) 0.012(4) 0.001(5)
C18 0.040(5) 0.091(7) 0.049(5) 0.013(5) 0.009(5) 0.028(5)
C19 0.048(5) 0.032(4) 0.059(6) 0.003(3) 0.000(4) 0.011(4)
C20 0.036(4) 0.053(5) 0.044(5) 0.020(4) 0.002(4) 0.013(4)

loop_
_atom_type_symbol
_atom_type_description
_atom_type_scat_dispersion_real
_atom_type_scat_dispersion_imag
_atom_type_scat_source
C C 0.0033 0.0016 'International Tables Vol C Tables 4.2.6.8 and 6.1.1.4'
H H 0.0000 0.0000 'International Tables Vol C Tables 4.2.6.8 and 6.1.1.4'
N N 0.0061 0.0033 'International Tables Vol C Tables 4.2.6.8 and 6.1.1.4'
O O 0.0106 0.0060 'International Tables Vol C Tables 4.2.6.8 and 6.1.1.4'
Cu Cu 0.3201 1.2651 'International Tables Vol C Tables 4.2.6.8 and 6.1.1.4'

loop_
_geom_angle_atom_site_label_1
_geom_angle_atom_site_label_2
_geom_angle_atom_site_label_3
_geom_angle
_geom_angle_publ_flag
O1 Cu1 O2 83.8(2) y
O1 Cu1 N1 94.4(2) y
O2 Cu1 N1 178.2(2) y
O1 Cu1 N2 178.7(3) y
O2 Cu1 N2 95.0(2) y
N1 Cu1 N2 86.8(3) y
C1 O1 Cu1 129.0(5) ?
C20 O2 Cu1 126.6(5) ?
C7 N1 C8 120.1(6) ?
C7 N1 Cu1 127.1(5) ?
C8 N1 Cu1 112.7(5) ?
C14 N2 C13 122.4(6) ?
C14 N2 Cu1 125.0(5) ?
C13 N2 Cu1 112.4(5) ?
O1 C1 C2 119.9(7) ?
O1 C1 C6 121.0(6) ?
C2 C1 C6 119.0(7) ?
C3 C2 C1 121.3(8) ?
C3 C2 H2 119.4 ?
C1 C2 H2 119.4 ?
C2 C3 C4 121.4(7) ?
C2 C3 H3 119.3 ?
C4 C3 H3 119.3 ?
C5 C4 C3 118.6(8) ?
C5 C4 H4 120.7 ?
C3 C4 H4 120.7 ?
C4 C5 C6 124.0(8) ?
C4 C5 H5 118.0 ?
C6 C5 H5 118.0 ?
C7 C6 C5 121.3(7) ?
C7 C6 C1 122.9(6) ?
C5 C6 C1 115.7(7) ?
N1 C7 C6 125.1(7) ?
N1 C7 H7 117.5 ?
C6 C7 H7 117.5 ?
C9 C8 C13 118.3(7) ?
C9 C8 N1 128.3(7) ?
C13 C8 N1 113.4(6) ?
C10 C9 C8 120.6(7) ?
C10 C9 H9 119.7 ?
C8 C9 H9 119.7 ?
C9 C10 C11 121.6(8) ?
C9 C10 H10 119.2 ?
C11 C10 H10 119.2 ?
C10 C11 C12 119.4(7) ?
C10 C11 H11 120.3 ?
C12 C11 H11 120.3 ?
C13 C12 C11 120.1(8) ?
C13 C12 H12 120.0 ?
C11 C12 H12 120.0 ?
C12 C13 N2 125.4(7) ?
C12 C13 C8 120.0(7) ?
N2 C13 C8 114.6(7) ?
N2 C14 C15 126.5(7) ?
N2 C14 H14 116.7 ?
C15 C14 H14 116.7 ?
C20 C15 C14 121.3(7) ?
C20 C15 C16 120.6(7) ?
C14 C15 C16 118.0(7) ?
C17 C16 C15 117.3(8) ?
C17 C16 H16 121.4 ?
C15 C16 H16 121.4 ?
C18 C17 C16 122.2(8) ?
C18 C17 H17 118.9 ?
C16 C17 H17 118.9 ?
C17 C18 C19 119.9(9) ?
C17 C18 H18 120.0 ?
C19 C18 H18 120.0 ?
C18 C19 C20 121.8(8) ?
C18 C19 H19 119.1 ?
C20 C19 H19 119.1 ?
O2 C20 C15 124.8(7) ?
O2 C20 C19 117.3(8) ?
C15 C20 C19 117.9(7) ?

loop_
_geom_bond_atom_site_label_1
_geom_bond_atom_site_label_2
_geom_bond_distance
_geom_bond_publ_flag
Cu1 O1 1.844(5) y
Cu1 O2 1.847(5) y
Cu1 N1 1.856(6) y
Cu1 N2 1.869(5) y
O1 C1 1.315(8) ?
O2 C20 1.326(8) ?
N1 C7 1.282(8) ?
N1 C8 1.420(8) ?
N2 C14 1.292(9) ?
N2 C13 1.401(9) ?
C1 C2 1.384(9) ?
C1 C6 1.445(10) ?
C2 C3 1.362(10) ?
C2 H2 0.9300 ?
C3 C4 1.385(11) ?
C3 H3 0.9300 ?
C4 C5 1.337(10) ?
C4 H4 0.9300 ?
C5 C6 1.420(10) ?
C5 H5 0.9300 ?
C6 C7 1.412(10) ?
C7 H7 0.9300 ?
C8 C9 1.396(10) ?
C8 C13 1.410(10) ?
C9 C10 1.352(10) ?
C9 H9 0.9300 ?
C10 C11 1.375(11) ?
C10 H10 0.9300 ?
C11 C12 1.385(11) ?
C11 H11 0.9300 ?
C12 C13 1.383(10) ?
C12 H12 0.9300 ?
C14 C15 1.422(10) ?
C14 H14 0.9300 ?
C15 C20 1.390(10) ?
C15 C16 1.442(10) ?
C16 C17 1.392(11) ?
C16 H16 0.9300 ?
C17 C18 1.362(12) ?
C17 H17 0.9300 ?
C18 C19 1.364(11) ?
C18 H18 0.9300 ?
C19 C20 1.414(10) ?
C19 H19 0.9300 ?

loop_
_geom_torsion_atom_site_label_1
_geom_torsion_atom_site_label_2
_geom_torsion_atom_site_label_3
_geom_torsion_atom_site_label_4
_geom_torsion
O2 Cu1 O1 C1 -172.2(6)
N1 Cu1 O1 C1 8.0(6)
O1 Cu1 O2 C20 172.3(6)
N2 Cu1 O2 C20 -7.3(6)
O1 Cu1 N1 C7 -5.6(6)
N2 Cu1 N1 C7 174.0(6)
O1 Cu1 N1 C8 177.9(4)
N2 Cu1 N1 C8 -2.6(4)
O2 Cu1 N2 C14 9.8(6)
N1 Cu1 N2 C14 -170.4(6)
O2 Cu1 N2 C13 -176.2(5)
N1 Cu1 N2 C13 3.6(5)
Cu1 O1 C1 C2 174.4(5)
Cu1 O1 C1 C6 -7.4(10)
O1 C1 C2 C3 179.4(7)
C6 C1 C2 C3 1.3(11)
C1 C2 C3 C4 0.6(12)
C2 C3 C4 C5 -0.8(13)
C3 C4 C5 C6 -0.9(13)
C4 C5 C6 C7 179.4(8)
C4 C5 C6 C1 2.6(12)
O1 C1 C6 C7 2.3(11)
C2 C1 C6 C7 -179.5(7)
O1 C1 C6 C5 179.1(6)
C2 C1 C6 C5 -2.7(10)
C8 N1 C7 C6 179.2(6)
Cu1 N1 C7 C6 2.9(10)
C5 C6 C7 N1 -176.8(7)
C1 C6 C7 N1 -0.1(11)
C7 N1 C8 C9 6.5(11)
Cu1 N1 C8 C9 -176.7(6)
C7 N1 C8 C13 -175.8(6)
Cu1 N1 C8 C13 1.0(7)
C13 C8 C9 C10 3.1(11)
N1 C8 C9 C10 -179.2(7)
C8 C9 C10 C11 -3.1(13)
C9 C10 C11 C12 0.6(13)
C10 C11 C12 C13 1.9(12)
C11 C12 C13 N2 177.6(7)
C11 C12 C13 C8 -1.9(11)
C14 N2 C13 C12 -9.2(11)
Cu1 N2 C13 C12 176.6(6)
C14 N2 C13 C8 170.3(6)
Cu1 N2 C13 C8 -3.9(7)
C9 C8 C13 C12 -0.6(10)
N1 C8 C13 C12 -178.6(6)
C9 C8 C13 N2 179.9(6)
N1 C8 C13 N2 1.9(9)
C13 N2 C14 C15 179.3(6)
Cu1 N2 C14 C15 -7.3(10)
N2 C14 C15 C20 -1.0(11)
N2 C14 C15 C16 -177.7(6)
C20 C15 C16 C17 3.1(11)
C14 C15 C16 C17 179.9(7)
C15 C16 C17 C18 -5.0(12)
C16 C17 C18 C19 4.3(13)
C17 C18 C19 C20 -1.6(12)
Cu1 O2 C20 C15 1.8(10)
Cu1 O2 C20 C19 -176.9(5)
C14 C15 C20 O2 4.0(11)
C16 C15 C20 O2 -179.4(6)
C14 C15 C20 C19 -177.3(6)
C16 C15 C20 C19 -0.6(10)
C18 C19 C20 O2 178.6(7)
C18 C19 C20 C15 -0.2(11)
